data_7000110
loop_
_publ_author_name
'Braun, Thomas'
'Steffen, Andreas'
'Schorlemer, Verena'
'Neumann, Beate'
'Stammler, Hans-Georg'

_publ_section_title
;
 Routes to unique palladium A-frame complexes with a bridging
 fluoro-ligand.
;
_journal_issue 20
_journal_name_full 'Dalton transactions (Cambridge, England : 2003)'
_journal_page_first 3331
_journal_page_last 3336
_journal_paper_doi 10.1039/b509032f
_journal_year 2005
_chemical_formula_moiety 'C52 H50 F P4 Pd2, 2(C4 H8 O), F2 H'
_chemical_formula_sum 'C60 H67 F3 O2 P4 Pd2'
_chemical_formula_weight 1213.82
_chemical_name_systematic ?
_space_group_IT_number 15
_symmetry_cell_setting monoclinic
_symmetry_space_group_name_Hall '-C 2yc'
_symmetry_space_group_name_H-M 'C 1 2/c 1'
_atom_sites_solution_hydrogens geom
_atom_sites_solution_primary direct
_atom_sites_solution_secondary difmap
_audit_creation_method SHELXL-97
_cell_angle_alpha 90.00
_cell_angle_beta 108.8150(6)
_cell_angle_gamma 90.00
_cell_formula_units_Z 4
_cell_length_a 24.6810(3)
_cell_length_b 9.23800(10)
_cell_length_c 25.2280(3)
_cell_measurement_reflns_used 8351
_cell_measurement_temperature 100(2)
_cell_measurement_theta_max 30.034
_cell_measurement_theta_min 2.910
_cell_volume 5444.70(11)
_computing_cell_refinement 'HKL Scalepack (Otwinowski & Minor 1997)'
_computing_data_collection 'KappaCCD '
_computing_data_reduction 'Denzo and Scalepak (Otwinowski & Minor, 1997)'
_computing_molecular_graphics 'SHELXTL-PLUS (1990)'
_computing_publication_material 'SHELXL-97 (Sheldrick, 1997)'
_computing_structure_refinement 'SHELXL-97 (Sheldrick, 1997)'
_computing_structure_solution 'SHELXS-97 (Sheldrick, 1990)'
_diffrn_ambient_temperature 100(2)
_diffrn_measured_fraction_theta_full 0.998
_diffrn_measured_fraction_theta_max 0.998
_diffrn_measurement_device_type KappaCCD
_diffrn_measurement_method CCD
_diffrn_radiation_monochromator graphite
_diffrn_radiation_source 'fine-focus sealed tube'
_diffrn_radiation_type MoK\a
_diffrn_radiation_wavelength 0.71073
_diffrn_reflns_av_R_equivalents 0.042
_diffrn_reflns_av_sigmaI/netI 0.0315
_diffrn_reflns_limit_h_max 34
_diffrn_reflns_limit_h_min -34
_diffrn_reflns_limit_k_max 12
_diffrn_reflns_limit_k_min -12
_diffrn_reflns_limit_l_max 35
_diffrn_reflns_limit_l_min -35
_diffrn_reflns_number 57348
_diffrn_reflns_theta_full 30.00
_diffrn_reflns_theta_max 30.00
_diffrn_reflns_theta_min 3.08
_exptl_absorpt_coefficient_mu 0.831
_exptl_absorpt_correction_T_max 0.9441
_exptl_absorpt_correction_T_min 0.8514
_exptl_absorpt_correction_type multi-scan
_exptl_absorpt_process_details 'Denzo and Scalepak (Otwinowski & Minor, 1997)'
_exptl_crystal_colour Colourless
_exptl_crystal_density_diffrn 1.481
_exptl_crystal_density_method 'not measured'
_exptl_crystal_description fragment
_exptl_crystal_F_000 2488
_exptl_crystal_size_max 0.20
_exptl_crystal_size_mid 0.10
_exptl_crystal_size_min 0.07
_refine_diff_density_max 0.776
_refine_diff_density_min -0.613
_refine_diff_density_rms 0.077
_refine_ls_extinction_method none
_refine_ls_goodness_of_fit_ref 1.033
_refine_ls_hydrogen_treatment constr
_refine_ls_matrix_type full
_refine_ls_number_parameters 323
_refine_ls_number_reflns 7922
_refine_ls_number_restraints 0
_refine_ls_restrained_S_all 1.033
_refine_ls_R_factor_all 0.0327
_refine_ls_R_factor_gt 0.0259
_refine_ls_shift/su_max 0.003
_refine_ls_shift/su_mean 0.000
_refine_ls_structure_factor_coef Fsqd
_refine_ls_weighting_details
;
calc w=1/[\s^2^(Fo^2^)+(0.0277P)^2^+5.5484P] where
P=(Fo^2^+2Fc^2^)/3
;
_refine_ls_weighting_scheme calc
_refine_ls_wR_factor_gt 0.0607
_refine_ls_wR_factor_ref 0.0633
_reflns_number_gt 6861
_reflns_number_total 7922
_reflns_threshold_expression >2sigma(I)
_cod_data_source_file b509032f.txt
_cod_data_source_block complex5cx2THF
_cod_depositor_comments
;
The following automatic conversions were performed:
'_symmetry_cell_setting' value 'Monoclinic' changed to 'monoclinic'
according to '/home/saulius/struct/CIF-dictionaries/cif_core.dic'
dictionary named 'cif_core.dic' version 2.4.1 from 2010-06-29.

Automatic conversion script
Id: cif_fix_enum 1527 2010-12-29 10:47:43Z saulius 
;
_cod_original_sg_symbol_H-M 'C 2/c'
_cod_database_code 7000110

loop_
_symmetry_equiv_pos_as_xyz
'x, y, z'
'-x, y, -z+1/2'
'x+1/2, y+1/2, z'
'-x+1/2, y+1/2, -z+1/2'
'-x, -y, -z'
'x, -y, z-1/2'
'-x+1/2, -y+1/2, -z'
'x+1/2, -y+1/2, z-1/2'

loop_
_atom_site_label
_atom_site_type_symbol
_atom_site_fract_x
_atom_site_fract_y
_atom_site_fract_z
_atom_site_U_iso_or_equiv
_atom_site_adp_type
_atom_site_occupancy
_atom_site_symmetry_multiplicity
_atom_site_calc_flag
_atom_site_refinement_flags
_atom_site_disorder_assembly
_atom_site_disorder_group
Pd1 Pd 0.436491(5) 0.708743(12) 0.238097(4) 0.01098(4) Uani 1 1 d . . .
P1 P 0.417051(17) 0.76713(4) 0.144908(16) 0.01138(8) Uani 1 1 d . . .
P2 P 0.454751(17) 0.68453(4) 0.333107(16) 0.01125(8) Uani 1 1 d . . .
F1 F 0.5000 0.87688(14) 0.2500 0.0156(3) Uani 1 2 d S . .
F2 F 0.46512(4) 1.06254(11) 0.51119(4) 0.0225(2) Uani 1 1 d . . .
H2A H 0.5000 1.0000 0.5000 0.075(13) Uiso 1 2 d S . .
C1 C 0.37058(7) 0.66143(17) 0.08703(6) 0.0133(3) Uani 1 1 d . . .
C2 C 0.31189(7) 0.66391(18) 0.07880(7) 0.0159(3) Uani 1 1 d . . .
H2 H 0.2977 0.7186 0.1034 0.019 Uiso 1 1 calc R . .
C3 C 0.27404(7) 0.58722(19) 0.03501(7) 0.0185(3) Uani 1 1 d . . .
H3 H 0.2341 0.5903 0.0296 0.022 Uiso 1 1 calc R . .
C4 C 0.29441(7) 0.50587(19) -0.00097(7) 0.0198(3) Uani 1 1 d . . .
H4 H 0.2685 0.4537 -0.0310 0.024 Uiso 1 1 calc R . .
C5 C 0.35268(8) 0.5015(2) 0.00736(7) 0.0209(3) Uani 1 1 d . . .
H5 H 0.3667 0.4452 -0.0169 0.025 Uiso 1 1 calc R . .
C6 C 0.39092(7) 0.57883(19) 0.05100(7) 0.0184(3) Uani 1 1 d . . .
H6 H 0.4308 0.5754 0.0563 0.022 Uiso 1 1 calc R . .
C7 C 0.38424(6) 0.94618(17) 0.13281(6) 0.0136(3) Uani 1 1 d . . .
C8 C 0.37165(7) 1.01194(18) 0.08022(7) 0.0163(3) Uani 1 1 d . . .
H8 H 0.3781 0.9613 0.0500 0.020 Uiso 1 1 calc R . .
C9 C 0.34962(7) 1.15180(19) 0.07241(7) 0.0187(3) Uani 1 1 d . . .
H9 H 0.3411 1.1967 0.0368 0.022 Uiso 1 1 calc R . .
C10 C 0.34005(7) 1.22621(18) 0.11650(7) 0.0194(3) Uani 1 1 d . . .
H10 H 0.3253 1.3220 0.1110 0.023 Uiso 1 1 calc R . .
C11 C 0.35202(7) 1.16107(19) 0.16841(7) 0.0192(3) Uani 1 1 d . . .
H11 H 0.3453 1.2119 0.1984 0.023 Uiso 1 1 calc R . .
C12 C 0.37391(7) 1.02079(18) 0.17658(7) 0.0166(3) Uani 1 1 d . . .
H12 H 0.3818 0.9759 0.2122 0.020 Uiso 1 1 calc R . .
C13 C 0.39829(7) 0.74975(18) 0.35919(6) 0.0135(3) Uani 1 1 d . . .
C14 C 0.41002(7) 0.82492(19) 0.40954(7) 0.0184(3) Uani 1 1 d . . .
H14 H 0.4484 0.8490 0.4304 0.022 Uiso 1 1 calc R . .
C15 C 0.36563(7) 0.8648(2) 0.42932(7) 0.0210(3) Uani 1 1 d . . .
H15 H 0.3738 0.9171 0.4634 0.025 Uiso 1 1 calc R . .
C16 C 0.30971(7) 0.8287(2) 0.39954(8) 0.0226(4) Uani 1 1 d . . .
H16 H 0.2797 0.8532 0.4138 0.027 Uiso 1 1 calc R . .
C17 C 0.29751(7) 0.7566(2) 0.34880(8) 0.0244(4) Uani 1 1 d . . .
H17 H 0.2590 0.7336 0.3280 0.029 Uiso 1 1 calc R . .
C18 C 0.34146(7) 0.71804(19) 0.32829(7) 0.0195(3) Uani 1 1 d . . .
H18 H 0.3329 0.6700 0.2932 0.023 Uiso 1 1 calc R . .
C19 C 0.47053(6) 0.50333(17) 0.36218(6) 0.0134(3) Uani 1 1 d . . .
C20 C 0.46156(7) 0.46359(19) 0.41225(7) 0.0173(3) Uani 1 1 d . . .
H20 H 0.4453 0.5309 0.4313 0.021 Uiso 1 1 calc R . .
C21 C 0.47648(7) 0.32544(19) 0.43420(7) 0.0207(3) Uani 1 1 d . . .
H21 H 0.4704 0.2987 0.4682 0.025 Uiso 1 1 calc R . .
C22 C 0.50026(8) 0.22681(19) 0.40658(8) 0.0220(4) Uani 1 1 d . . .
H22 H 0.5107 0.1329 0.4218 0.026 Uiso 1 1 calc R . .
C23 C 0.50884(8) 0.26525(19) 0.35649(8) 0.0213(3) Uani 1 1 d . . .
H23 H 0.5250 0.1976 0.3375 0.026 Uiso 1 1 calc R . .
C24 C 0.49376(7) 0.40266(18) 0.33438(7) 0.0164(3) Uani 1 1 d . . .
H24 H 0.4993 0.4283 0.3000 0.020 Uiso 1 1 calc R . .
C25 C 0.48383(6) 0.79882(17) 0.12920(6) 0.0134(3) Uani 1 1 d . . .
H25A H 0.4950 0.9013 0.1376 0.016 Uiso 1 1 calc R . .
H25B H 0.4760 0.7845 0.0885 0.016 Uiso 1 1 calc R . .
C26 C 0.37900(7) 0.54242(18) 0.22016(7) 0.0176(3) Uani 1 1 d . . .
H26A H 0.3402 0.5812 0.2038 0.026 Uiso 1 1 calc R . .
H26B H 0.3817 0.4898 0.2546 0.026 Uiso 1 1 calc R . .
H26C H 0.3875 0.4764 0.1935 0.026 Uiso 1 1 calc R . .
O1 O 0.29313(8) 0.2286(2) 0.27571(6) 0.0460(4) Uani 1 1 d . . .
C27 C 0.26724(9) 0.3458(2) 0.29602(9) 0.0335(4) Uani 1 1 d . . .
H27A H 0.2265 0.3242 0.2907 0.040 Uiso 1 1 calc R . .
H27B H 0.2693 0.4362 0.2757 0.040 Uiso 1 1 calc R . .
C28 C 0.30060(10) 0.3618(2) 0.35790(8) 0.0346(5) Uani 1 1 d . . .
H28A H 0.2754 0.3930 0.3794 0.042 Uiso 1 1 calc R . .
H28B H 0.3324 0.4318 0.3640 0.042 Uiso 1 1 calc R . .
C29 C 0.32294(9) 0.2090(2) 0.37383(9) 0.0313(4) Uani 1 1 d . . .
H29A H 0.3577 0.2089 0.4072 0.038 Uiso 1 1 calc R . .
H29B H 0.2935 0.1462 0.3810 0.038 Uiso 1 1 calc R . .
C30 C 0.33621(9) 0.1621(3) 0.32168(9) 0.0357(5) Uani 1 1 d . . .
H30A H 0.3748 0.1953 0.3232 0.043 Uiso 1 1 calc R . .
H30B H 0.3345 0.0554 0.3179 0.043 Uiso 1 1 calc R . .

loop_
_atom_site_aniso_label
_atom_site_aniso_U_11
_atom_site_aniso_U_22
_atom_site_aniso_U_33
_atom_site_aniso_U_23
_atom_site_aniso_U_13
_atom_site_aniso_U_12
Pd1 0.01146(6) 0.01156(6) 0.00978(6) 0.00008(4) 0.00323(4) -0.00073(4)
P1 0.01135(17) 0.01251(19) 0.01009(16) 0.00022(14) 0.00321(13) 0.00016(14)
P2 0.01150(17) 0.01215(18) 0.01016(16) 0.00029(14) 0.00360(13) -0.00026(14)
F1 0.0130(6) 0.0169(7) 0.0167(6) 0.000 0.0042(5) 0.000
F2 0.0272(5) 0.0233(5) 0.0172(5) -0.0006(4) 0.0074(4) -0.0042(4)
C1 0.0142(7) 0.0137(7) 0.0109(6) 0.0018(5) 0.0026(5) -0.0006(6)
C2 0.0143(7) 0.0162(7) 0.0171(7) -0.0003(6) 0.0049(6) -0.0004(6)
C3 0.0142(7) 0.0193(8) 0.0196(7) 0.0025(6) 0.0023(6) -0.0032(6)
C4 0.0210(8) 0.0198(8) 0.0151(7) -0.0002(6) 0.0010(6) -0.0060(6)
C5 0.0224(8) 0.0231(9) 0.0169(7) -0.0054(7) 0.0059(6) -0.0009(7)
C6 0.0156(7) 0.0224(8) 0.0159(7) -0.0028(6) 0.0032(6) 0.0005(6)
C7 0.0109(7) 0.0135(7) 0.0166(7) 0.0006(6) 0.0047(5) -0.0002(5)
C8 0.0174(7) 0.0158(8) 0.0145(7) -0.0004(6) 0.0037(6) 0.0005(6)
C9 0.0188(8) 0.0165(8) 0.0178(7) 0.0028(6) 0.0017(6) 0.0007(6)
C10 0.0161(7) 0.0142(8) 0.0266(8) 0.0000(6) 0.0051(6) 0.0030(6)
C11 0.0177(8) 0.0186(8) 0.0227(8) -0.0038(7) 0.0086(6) 0.0015(6)
C12 0.0162(7) 0.0173(8) 0.0171(7) 0.0006(6) 0.0065(6) 0.0015(6)
C13 0.0137(7) 0.0140(7) 0.0142(7) 0.0002(6) 0.0063(6) -0.0007(6)
C14 0.0154(7) 0.0232(9) 0.0169(7) -0.0024(6) 0.0057(6) -0.0007(6)
C15 0.0212(8) 0.0251(9) 0.0193(8) -0.0048(7) 0.0101(7) 0.0000(7)
C16 0.0175(8) 0.0267(9) 0.0265(9) -0.0029(7) 0.0110(7) 0.0012(7)
C17 0.0136(8) 0.0328(10) 0.0265(9) -0.0070(8) 0.0062(7) -0.0007(7)
C18 0.0148(7) 0.0231(9) 0.0200(8) -0.0040(7) 0.0047(6) 0.0003(6)
C19 0.0130(7) 0.0130(7) 0.0132(7) 0.0021(6) 0.0028(5) -0.0005(5)
C20 0.0181(7) 0.0189(8) 0.0157(7) 0.0017(6) 0.0066(6) 0.0008(6)
C21 0.0212(8) 0.0216(9) 0.0190(8) 0.0069(7) 0.0061(6) -0.0006(7)
C22 0.0214(8) 0.0175(8) 0.0268(9) 0.0078(7) 0.0074(7) 0.0033(6)
C23 0.0208(8) 0.0172(8) 0.0279(9) 0.0020(7) 0.0104(7) 0.0042(7)
C24 0.0164(7) 0.0163(8) 0.0180(7) 0.0018(6) 0.0077(6) 0.0003(6)
C25 0.0116(7) 0.0149(7) 0.0135(7) 0.0020(6) 0.0040(5) 0.0007(6)
C26 0.0183(8) 0.0168(8) 0.0176(7) -0.0016(6) 0.0054(6) -0.0070(6)
O1 0.0506(10) 0.0597(11) 0.0238(7) 0.0007(7) 0.0066(7) 0.0231(9)
C27 0.0305(10) 0.0317(11) 0.0341(10) -0.0006(9) 0.0045(8) 0.0016(9)
C28 0.0394(12) 0.0318(11) 0.0299(10) 0.0000(9) 0.0074(9) -0.0071(9)
C29 0.0313(10) 0.0345(11) 0.0287(10) 0.0024(8) 0.0107(8) -0.0044(9)
C30 0.0290(10) 0.0479(13) 0.0311(10) 0.0090(10) 0.0110(8) 0.0094(10)

loop_
_atom_type_symbol
_atom_type_description
_atom_type_scat_dispersion_real
_atom_type_scat_dispersion_imag
_atom_type_scat_source
C C 0.0033 0.0016 'International Tables Vol C Tables 4.2.6.8 and 6.1.1.4'
H H 0.0000 0.0000 'International Tables Vol C Tables 4.2.6.8 and 6.1.1.4'
F F 0.0171 0.0103 'International Tables Vol C Tables 4.2.6.8 and 6.1.1.4'
O O 0.0106 0.0060 'International Tables Vol C Tables 4.2.6.8 and 6.1.1.4'
P P 0.1023 0.0942 'International Tables Vol C Tables 4.2.6.8 and 6.1.1.4'
Pd Pd -0.9988 1.0072 'International Tables Vol C Tables 4.2.6.8 and 6.1.1.4'

loop_
_geom_angle_atom_site_label_1
_geom_angle_atom_site_label_2
_geom_angle_atom_site_label_3
_geom_angle
_geom_angle_site_symmetry_1
_geom_angle_site_symmetry_3
_geom_angle_publ_flag
C26 Pd1 F1 174.11(5) . . ?
C26 Pd1 P2 92.66(5) . . ?
F1 Pd1 P2 92.038(11) . . ?
C26 Pd1 P1 92.80(5) . . ?
F1 Pd1 P1 82.906(12) . . ?
P2 Pd1 P1 171.997(15) . . ?
C26 Pd1 Pd1 130.71(5) . 2_655 ?
F1 Pd1 Pd1 46.04(2) . 2_655 ?
P2 Pd1 Pd1 87.162(11) . 2_655 ?
P1 Pd1 Pd1 93.702(11) . 2_655 ?
C1 P1 C7 102.77(7) . . ?
C1 P1 C25 106.79(7) . . ?
C7 P1 C25 101.54(7) . . ?
C1 P1 Pd1 124.17(5) . . ?
C7 P1 Pd1 108.53(5) . . ?
C25 P1 Pd1 110.53(5) . . ?
C19 P2 C13 104.33(7) . . ?
C19 P2 C25 106.62(7) . 2_655 ?
C13 P2 C25 102.82(7) . 2_655 ?
C19 P2 Pd1 116.99(5) . . ?
C13 P2 Pd1 115.31(5) . . ?
C25 P2 Pd1 109.53(5) 2_655 . ?
Pd1 F1 Pd1 87.92(5) 2_655 . ?
C2 C1 C6 119.03(14) . . ?
C2 C1 P1 117.72(12) . . ?
C6 C1 P1 123.25(12) . . ?
C3 C2 C1 120.63(15) . . ?
C2 C3 C4 120.17(15) . . ?
C5 C4 C3 119.52(15) . . ?
C4 C5 C6 120.67(16) . . ?
C5 C6 C1 119.98(15) . . ?
C12 C7 C8 119.67(15) . . ?
C12 C7 P1 120.07(12) . . ?
C8 C7 P1 120.20(12) . . ?
C9 C8 C7 119.64(15) . . ?
C10 C9 C8 120.34(15) . . ?
C11 C10 C9 120.16(15) . . ?
C10 C11 C12 119.90(15) . . ?
C7 C12 C11 120.28(15) . . ?
C14 C13 C18 119.26(15) . . ?
C14 C13 P2 122.33(12) . . ?
C18 C13 P2 118.37(12) . . ?
C15 C14 C13 120.16(15) . . ?
C16 C15 C14 120.28(16) . . ?
C15 C16 C17 119.92(16) . . ?
C16 C17 C18 120.22(16) . . ?
C17 C18 C13 120.09(16) . . ?
C24 C19 C20 119.30(15) . . ?
C24 C19 P2 118.69(11) . . ?
C20 C19 P2 121.98(12) . . ?
C21 C20 C19 120.04(16) . . ?
C22 C21 C20 120.17(16) . . ?
C21 C22 C23 120.07(16) . . ?
C24 C23 C22 119.88(16) . . ?
C23 C24 C19 120.53(15) . . ?
P1 C25 P2 116.32(8) . 2_655 ?
C27 O1 C30 109.52(16) . . ?
O1 C27 C28 106.52(17) . . ?
C27 C28 C29 102.22(17) . . ?
C30 C29 C28 101.34(17) . . ?
O1 C30 C29 105.53(17) . . ?

loop_
_geom_bond_atom_site_label_1
_geom_bond_atom_site_label_2
_geom_bond_distance
_geom_bond_site_symmetry_2
_geom_bond_publ_flag
Pd1 C26 2.0407(16) . ?
Pd1 F1 2.1578(10) . ?
Pd1 P2 2.3025(4) . ?
Pd1 P1 2.3066(4) . ?
Pd1 Pd1 2.9956(2) 2_655 ?
P1 C1 1.8223(16) . ?
P1 C7 1.8236(16) . ?
P1 C25 1.8387(15) . ?
P2 C19 1.8187(16) . ?
P2 C13 1.8247(16) . ?
P2 C25 1.8405(16) 2_655 ?
F1 Pd1 2.1578(10) 2_655 ?
F2 H2A 1.1452(10) . ?
C1 C2 1.396(2) . ?
C1 C6 1.398(2) . ?
C2 C3 1.389(2) . ?
C3 C4 1.391(2) . ?
C4 C5 1.385(2) . ?
C5 C6 1.394(2) . ?
C7 C12 1.393(2) . ?
C7 C8 1.400(2) . ?
C8 C9 1.391(2) . ?
C9 C10 1.391(2) . ?
C10 C11 1.384(2) . ?
C11 C12 1.394(2) . ?
C13 C14 1.394(2) . ?
C13 C18 1.398(2) . ?
C14 C15 1.392(2) . ?
C15 C16 1.383(2) . ?
C16 C17 1.387(2) . ?
C17 C18 1.391(2) . ?
C19 C24 1.395(2) . ?
C19 C20 1.400(2) . ?
C20 C21 1.393(2) . ?
C21 C22 1.387(3) . ?
C22 C23 1.393(2) . ?
C23 C24 1.388(2) . ?
C25 P2 1.8404(16) 2_655 ?
O1 C27 1.433(3) . ?
O1 C30 1.434(3) . ?
C27 C28 1.519(3) . ?
C28 C29 1.521(3) . ?
C29 C30 1.518(3) . ?
